data_2238993
loop_
_publ_author_name
'Bunev, Alexander S.'
'Rudakova, Yana I.'
'Statsyuk, Vladimir E.'
'Ostapenko, Gennady I.'
'Khrustalev, Victor N.'

_publ_section_title
;
 2-Bromo-4-phenyl-1,3-thiazole
;
_journal_coeditor_code CV5440
_journal_issue 2
_journal_name_full 'Acta Crystallographica Section E'
_journal_page_first o139
_journal_paper_doi 10.1107/S160053681400066X
_journal_volume 70
_journal_year 2014
_chemical_formula_iupac 'C9 H6 Br N S'
_chemical_formula_moiety 'C9 H6 Br N S'
_chemical_formula_sum 'C9 H6 Br N S'
_chemical_formula_weight 240.12
_chemical_name_systematic
;
2-Bromo-4-phenyl-1,3-thiazole
;
_space_group_IT_number 14
_symmetry_cell_setting monoclinic
_symmetry_space_group_name_Hall '-P 2yn'
_symmetry_space_group_name_H-M 'P 1 21/n 1'
_atom_sites_solution_hydrogens geom
_atom_sites_solution_primary direct
_atom_sites_solution_secondary difmap
_audit_creation_method SHELXL-97
_cell_angle_alpha 90.00
_cell_angle_beta 90.8120(10)
_cell_angle_gamma 90.00
_cell_formula_units_Z 4
_cell_length_a 5.8934(3)
_cell_length_b 10.6591(6)
_cell_length_c 13.8697(7)
_cell_measurement_reflns_used 3185
_cell_measurement_temperature 120(2)
_cell_measurement_theta_max 29.52
_cell_measurement_theta_min 2.41
_cell_volume 871.18(8)
_computing_cell_refinement '<i>SAINT</i> (Bruker, 2001)'
_computing_data_collection '<i>APEX2</i> (Bruker, 2005)'
_computing_data_reduction '<i>SAINT</i> (Bruker, 2001)'
_computing_molecular_graphics '<i>SHELXTL</i> (Sheldrick, 2008)'
_computing_publication_material '<i>SHELXTL</i> (Sheldrick, 2008)'
_computing_structure_refinement '<i>SHELXTL</i> (Sheldrick, 2008)'
_computing_structure_solution '<i>SHELXTL</i> (Sheldrick, 2008)'
_diffrn_ambient_temperature 120(2)
_diffrn_measured_fraction_theta_full 1.000
_diffrn_measured_fraction_theta_max 1.000
_diffrn_measurement_device_type 'Bruker APEXII CCD'
_diffrn_measurement_method '\f and \w scans'
_diffrn_radiation_monochromator graphite
_diffrn_radiation_source 'fine--focus sealed tube'
_diffrn_radiation_type MoK\a
_diffrn_radiation_wavelength 0.71073
_diffrn_reflns_av_R_equivalents 0.0447
_diffrn_reflns_av_sigmaI/netI 0.0365
_diffrn_reflns_limit_h_max 8
_diffrn_reflns_limit_h_min -8
_diffrn_reflns_limit_k_max 15
_diffrn_reflns_limit_k_min -15
_diffrn_reflns_limit_l_max 19
_diffrn_reflns_limit_l_min -20
_diffrn_reflns_number 12144
_diffrn_reflns_theta_full 31.00
_diffrn_reflns_theta_max 31.00
_diffrn_reflns_theta_min 2.41
_exptl_absorpt_coefficient_mu 4.894
_exptl_absorpt_correction_T_max 0.591
_exptl_absorpt_correction_T_min 0.527
_exptl_absorpt_correction_type multi-scan
_exptl_absorpt_process_details '(<i>SADABS</i>; Bruker, 2003)'
_exptl_crystal_colour yellow
_exptl_crystal_density_diffrn 1.831
_exptl_crystal_density_method 'not measured'
_exptl_crystal_description prism
_exptl_crystal_F_000 472
_exptl_crystal_size_max 0.15
_exptl_crystal_size_mid 0.12
_exptl_crystal_size_min 0.12
_refine_diff_density_max 0.401
_refine_diff_density_min -0.514
_refine_ls_extinction_method none
_refine_ls_goodness_of_fit_ref 1.031
_refine_ls_hydrogen_treatment constr
_refine_ls_matrix_type full
_refine_ls_number_parameters 109
_refine_ls_number_reflns 2780
_refine_ls_number_restraints 0
_refine_ls_restrained_S_all 1.031
_refine_ls_R_factor_all 0.0412
_refine_ls_R_factor_gt 0.0286
_refine_ls_shift/su_max 0.002
_refine_ls_shift/su_mean 0.000
_refine_ls_structure_factor_coef Fsqd
_refine_ls_weighting_details 'calc w=1/[\s^2^(Fo^2^)+(0.0323P)^2^+0.1245P] where P=(Fo^2^+2Fc^2^)/3'
_refine_ls_weighting_scheme calc
_refine_ls_wR_factor_gt 0.0643
_refine_ls_wR_factor_ref 0.0675
_reflns_number_gt 2258
_reflns_number_total 2780
_reflns_threshold_expression I>2\s(I)
_cod_data_source_file cv5440sup1.cif
_cod_data_source_block I
_cod_original_sg_symbol_H-M 'P 21/n'
_cod_database_code 2238993
_cod_database_fobs_code 2238993

loop_
_symmetry_equiv_pos_as_xyz
'x, y, z'
'-x+1/2, y+1/2, -z+1/2'
'-x, -y, -z'
'x-1/2, -y-1/2, z-1/2'

loop_
_atom_site_type_symbol
_atom_site_label
_atom_site_fract_x
_atom_site_fract_y
_atom_site_fract_z
_atom_site_U_iso_or_equiv
_atom_site_adp_type
_atom_site_calc_flag
_atom_site_refinement_flags
_atom_site_occupancy
_atom_site_symmetry_multiplicity
Br Br1 0.21824(3) 0.90020(2) 0.576233(15) 0.02238(7) Uani d . 1 1
S S1 -0.24024(8) 0.75866(5) 0.55984(4) 0.01975(11) Uani d . 1 1
C C2 0.0322(3) 0.77659(19) 0.52049(14) 0.0165(4) Uani d . 1 1
N N3 0.0960(3) 0.70330(16) 0.45150(11) 0.0161(3) Uani d . 1 1
C C4 -0.0825(3) 0.62475(17) 0.42443(14) 0.0144(4) Uani d . 1 1
C C5 -0.2768(3) 0.64278(19) 0.47549(14) 0.0178(4) Uani d . 1 1
H H5 -0.4135 0.5972 0.4655 0.021 Uiso calc R 1 1
C C6 -0.0500(3) 0.53485(18) 0.34463(14) 0.0151(4) Uani d . 1 1
C C7 -0.2155(3) 0.4453(2) 0.32167(14) 0.0184(4) Uani d . 1 1
H H7 -0.3508 0.4419 0.3580 0.022 Uiso calc R 1 1
C C8 -0.1849(4) 0.3613(2) 0.24652(14) 0.0214(4) Uani d . 1 1
H H8 -0.2988 0.3009 0.2318 0.026 Uiso calc R 1 1
C C9 0.0134(4) 0.3655(2) 0.19254(15) 0.0213(4) Uani d . 1 1
H H9 0.0354 0.3080 0.1411 0.026 Uiso calc R 1 1
C C10 0.1778(4) 0.4544(2) 0.21484(15) 0.0208(4) Uani d . 1 1
H H10 0.3130 0.4576 0.1784 0.025 Uiso calc R 1 1
C C11 0.1471(3) 0.53900(19) 0.28978(14) 0.0174(4) Uani d . 1 1
H H11 0.2605 0.5999 0.3038 0.021 Uiso calc R 1 1

loop_
_atom_site_aniso_label
_atom_site_aniso_U_11
_atom_site_aniso_U_22
_atom_site_aniso_U_33
_atom_site_aniso_U_12
_atom_site_aniso_U_13
_atom_site_aniso_U_23
Br1 0.02065(11) 0.02080(11) 0.02561(12) -0.00021(8) -0.00253(8) -0.00725(8)
S1 0.0181(2) 0.0210(3) 0.0202(2) 0.00233(19) 0.00358(19) -0.00361(19)
C2 0.0156(9) 0.0158(9) 0.0181(9) 0.0006(7) -0.0012(7) -0.0013(7)
N3 0.0167(8) 0.0160(8) 0.0155(8) -0.0008(6) -0.0005(6) -0.0006(6)
C4 0.0162(9) 0.0129(9) 0.0142(8) 0.0009(7) -0.0008(7) 0.0015(7)
C5 0.0173(9) 0.0173(9) 0.0190(10) 0.0002(7) 0.0009(7) -0.0011(8)
C6 0.0187(9) 0.0137(9) 0.0129(8) 0.0020(7) -0.0013(7) 0.0015(7)
C7 0.0194(9) 0.0182(9) 0.0176(9) -0.0013(8) 0.0002(7) 0.0010(8)
C8 0.0264(10) 0.0180(10) 0.0198(10) -0.0019(8) -0.0054(8) -0.0004(8)
C9 0.0307(11) 0.0180(10) 0.0153(9) 0.0045(8) -0.0019(8) -0.0026(7)
C10 0.0224(10) 0.0225(10) 0.0175(9) 0.0041(8) 0.0028(8) 0.0006(8)
C11 0.0184(9) 0.0165(9) 0.0172(9) -0.0013(7) 0.0019(7) -0.0004(7)

loop_
_atom_type_symbol
_atom_type_description
_atom_type_scat_dispersion_real
_atom_type_scat_dispersion_imag
_atom_type_scat_source
C C 0.0033 0.0016 'International Tables Vol C Tables 4.2.6.8 and 6.1.1.4'
H H 0.0000 0.0000 'International Tables Vol C Tables 4.2.6.8 and 6.1.1.4'
N N 0.0061 0.0033 'International Tables Vol C Tables 4.2.6.8 and 6.1.1.4'
S S 0.1246 0.1234 'International Tables Vol C Tables 4.2.6.8 and 6.1.1.4'
Br Br -0.2901 2.4595 'International Tables Vol C Tables 4.2.6.8 and 6.1.1.4'

loop_
_geom_angle_atom_site_label_1
_geom_angle_atom_site_label_2
_geom_angle_atom_site_label_3
_geom_angle
C5 S1 C2 88.40(10)
N3 C2 S1 116.81(15)
N3 C2 Br1 123.68(15)
S1 C2 Br1 119.49(11)
C2 N3 C4 109.64(17)
C5 C4 N3 114.24(17)
C5 C4 C6 126.63(18)
N3 C4 C6 119.11(17)
C4 C5 S1 110.91(15)
C4 C5 H5 124.5
S1 C5 H5 124.5
C11 C6 C7 118.68(18)
C11 C6 C4 120.27(17)
C7 C6 C4 121.05(17)
C8 C7 C6 120.92(19)
C8 C7 H7 119.5
C6 C7 H7 119.5
C7 C8 C9 120.0(2)
C7 C8 H8 120.0
C9 C8 H8 120.0
C10 C9 C8 119.28(19)
C10 C9 H9 120.4
C8 C9 H9 120.4
C9 C10 C11 120.80(19)
C9 C10 H10 119.6
C11 C10 H10 119.6
C10 C11 C6 120.30(19)
C10 C11 H11 119.9
C6 C11 H11 119.9

loop_
_geom_bond_atom_site_label_1
_geom_bond_atom_site_label_2
_geom_bond_distance
Br1 C2 1.874(2)
S1 C5 1.713(2)
S1 C2 1.714(2)
C2 N3 1.295(2)
N3 C4 1.392(2)
C4 C5 1.368(3)
C4 C6 1.478(3)
C5 H5 0.9500
C6 C11 1.398(3)
C6 C7 1.398(3)
C7 C8 1.388(3)
C7 H7 0.9500
C8 C9 1.398(3)
C8 H8 0.9500
C9 C10 1.388(3)
C9 H9 0.9500
C10 C11 1.390(3)
C10 H10 0.9500
C11 H11 0.9500

loop_
_geom_torsion_atom_site_label_1
_geom_torsion_atom_site_label_2
_geom_torsion_atom_site_label_3
_geom_torsion_atom_site_label_4
_geom_torsion
C5 S1 C2 N3 -0.65(17)
C5 S1 C2 Br1 178.28(13)
S1 C2 N3 C4 0.5(2)
Br1 C2 N3 C4 -178.35(13)
C2 N3 C4 C5 -0.1(2)
C2 N3 C4 C6 178.41(17)
N3 C4 C5 S1 -0.4(2)
C6 C4 C5 S1 -178.74(16)
C2 S1 C5 C4 0.56(16)
C5 C4 C6 C11 170.74(19)
N3 C4 C6 C11 -7.5(3)
C5 C4 C6 C7 -8.5(3)
N3 C4 C6 C7 173.20(18)
C11 C6 C7 C8 0.5(3)
C4 C6 C7 C8 179.78(19)
C6 C7 C8 C9 0.0(3)
C7 C8 C9 C10 -0.2(3)
C8 C9 C10 C11 -0.1(3)
C9 C10 C11 C6 0.6(3)
C7 C6 C11 C10 -0.8(3)
C4 C6 C11 C10 179.93(18)
